data_2226676
loop_
_publ_author_name
'Wang, Fu-Ming'

_publ_section_title
;
 {<i>N</i>,<i>N</i>'-Bis[1-(2-pyridyl)ethylidene]ethane-1,2-diamine-\k^4^<i>N</i>,<i>N</i>',<i>N</i>'',<i>N</i>'''}(thiocyanato-\k<i>N</i>)zinc(II)
 perchlorate
;
_journal_coeditor_code SJ5017
_journal_issue 7
_journal_name_full 'Acta Crystallographica Section E'
_journal_page_first m778
_journal_page_last m779
_journal_paper_doi 10.1107/S1600536810021628
_journal_volume 66
_journal_year 2010
_chemical_formula_iupac '[Zn (N C S) (C16 H18 N4)] Cl O4'
_chemical_formula_moiety 'C17 H18 N5 S Zn +, Cl O4 -'
_chemical_formula_sum 'C17 H18 Cl N5 O4 S Zn'
_chemical_formula_weight 489.24
_chemical_name_systematic
;
{<i>N</i>,<i>N</i>'-Bis[1-(2-pyridyl)ethylidene]ethane-1,2-diamine-
\k^4^<i>N</i>,<i>N</i>',<i>N</i>'',<i>N</i>'''}(thiocyanato-
\k<i>N</i>)zinc(II) perchlorate
;
_space_group_IT_number 14
_symmetry_cell_setting monoclinic
_symmetry_space_group_name_Hall '-P 2ybc'
_symmetry_space_group_name_H-M 'P 1 21/c 1'
_atom_sites_solution_hydrogens geom
_atom_sites_solution_primary direct
_atom_sites_solution_secondary difmap
_audit_creation_method SHELXL-97
_cell_angle_alpha 90.00
_cell_angle_beta 99.690(3)
_cell_angle_gamma 90.00
_cell_formula_units_Z 4
_cell_length_a 8.685(2)
_cell_length_b 13.963(3)
_cell_length_c 17.374(2)
_cell_measurement_reflns_used 2719
_cell_measurement_temperature 298(2)
_cell_measurement_theta_max 25.0
_cell_measurement_theta_min 2.4
_cell_volume 2076.9(7)
_computing_cell_refinement 'SAINT (Bruker, 1998)'
_computing_data_collection 'SMART (Bruker, 1998)'
_computing_data_reduction 'SAINT (Bruker, 1998)'
_computing_molecular_graphics 'SHELXTL (Sheldrick, 2008)'
_computing_publication_material 'SHELXTL (Sheldrick, 2008)'
_computing_structure_refinement 'SHELXL97 (Sheldrick, 2008)'
_computing_structure_solution 'SHELXS97 (Sheldrick, 2008)'
_diffrn_ambient_temperature 298(2)
_diffrn_measured_fraction_theta_full 1.000
_diffrn_measured_fraction_theta_max 1.000
_diffrn_measurement_device_type 'Bruker SMART CCD area-detector'
_diffrn_measurement_method '\w scan'
_diffrn_radiation_monochromator graphite
_diffrn_radiation_source 'fine-focus sealed tube'
_diffrn_radiation_type MoK\a
_diffrn_radiation_wavelength 0.71073
_diffrn_reflns_av_R_equivalents 0.0562
_diffrn_reflns_av_sigmaI/netI 0.0593
_diffrn_reflns_limit_h_max 10
_diffrn_reflns_limit_h_min -11
_diffrn_reflns_limit_k_max 16
_diffrn_reflns_limit_k_min -17
_diffrn_reflns_limit_l_max 22
_diffrn_reflns_limit_l_min -22
_diffrn_reflns_number 16681
_diffrn_reflns_theta_full 27.00
_diffrn_reflns_theta_max 27.00
_diffrn_reflns_theta_min 2.38
_diffrn_standards_number 0
_exptl_absorpt_coefficient_mu 1.445
_exptl_absorpt_correction_T_max 0.6710
_exptl_absorpt_correction_T_min 0.6548
_exptl_absorpt_correction_type multi-scan
_exptl_absorpt_process_details '(SADABS; Sheldrick, 1996)'
_exptl_crystal_colour colourless
_exptl_crystal_density_diffrn 1.565
_exptl_crystal_density_method 'not measured'
_exptl_crystal_description block
_exptl_crystal_F_000 1000
_exptl_crystal_size_max 0.32
_exptl_crystal_size_mid 0.30
_exptl_crystal_size_min 0.30
_refine_diff_density_max 0.502
_refine_diff_density_min -0.661
_refine_ls_extinction_method none
_refine_ls_goodness_of_fit_ref 1.022
_refine_ls_hydrogen_treatment constr
_refine_ls_matrix_type full
_refine_ls_number_parameters 282
_refine_ls_number_reflns 4529
_refine_ls_number_restraints 48
_refine_ls_restrained_S_all 1.059
_refine_ls_R_factor_all 0.1121
_refine_ls_R_factor_gt 0.0555
_refine_ls_shift/su_max_lt 0.001
_refine_ls_shift/su_mean 0.000
_refine_ls_structure_factor_coef Fsqd
_refine_ls_weighting_details 'calc w=1/[\s^2^(Fo^2^)+(0.0792P)^2^+0.7526P] where P=(Fo^2^+2Fc^2^)/3'
_refine_ls_weighting_scheme calc
_refine_ls_wR_factor_gt 0.1423
_refine_ls_wR_factor_ref 0.1696
_reflns_number_gt 2534
_reflns_number_total 4529
_reflns_threshold_expression I>2\s(I)
_cod_data_source_file sj5017.cif
_cod_data_source_block I
_cod_original_sg_symbol_H-M 'P 21/c'
_cod_database_code 2226676
_cod_database_fobs_code 2226676

loop_
_symmetry_equiv_pos_as_xyz
'x, y, z'
'-x, y+1/2, -z+1/2'
'-x, -y, -z'
'x, -y-1/2, z-1/2'

loop_
_atom_site_type_symbol
_atom_site_label
_atom_site_fract_x
_atom_site_fract_y
_atom_site_fract_z
_atom_site_U_iso_or_equiv
_atom_site_adp_type
_atom_site_calc_flag
_atom_site_refinement_flags
_atom_site_occupancy
_atom_site_disorder_assembly
_atom_site_disorder_group
Zn Zn1 0.40268(7) 0.18336(3) 0.23821(3) 0.0532(2) Uani d . 1 . .
Cl Cl1 0.13446(17) 0.32198(10) 0.93392(9) 0.0761(4) Uani d . 1 . .
S S1 0.80304(19) 0.18105(12) 0.08648(10) 0.0888(5) Uani d . 1 A .
O O1 0.1863(9) 0.2376(4) 0.9693(3) 0.170(3) Uani d U 1 . .
O O2 0.2281(6) 0.3965(4) 0.9651(3) 0.145(2) Uani d U 1 . .
O O3 0.1346(6) 0.3155(3) 0.8524(2) 0.0975(14) Uani d U 1 . .
O O4 -0.0172(5) 0.3397(4) 0.9480(3) 0.1246(19) Uani d . 1 . .
N N1 0.2700(4) 0.3093(2) 0.2175(2) 0.0516(9) Uani d . 1 A .
N N4 0.2661(4) 0.0604(3) 0.2040(2) 0.0547(10) Uani d . 1 A .
N N5 0.5483(6) 0.1840(3) 0.1618(3) 0.0725(13) Uani d . 1 A .
C C1 0.1666(6) 0.3311(4) 0.1535(3) 0.0640(13) Uani d . 1 . .
H H1 0.1435 0.2853 0.1144 0.077 Uiso calc R 1 A .
C C2 0.0928(6) 0.4194(4) 0.1434(3) 0.0724(15) Uani d . 1 A .
H H2 0.0234 0.4328 0.0978 0.087 Uiso calc R 1 . .
C C3 0.1231(7) 0.4857(4) 0.2009(4) 0.0762(16) Uani d . 1 . .
H H3 0.0728 0.5447 0.1959 0.091 Uiso calc R 1 A .
C C4 0.2296(6) 0.4645(3) 0.2672(3) 0.0673(14) Uani d . 1 A .
H H4 0.2531 0.5097 0.3067 0.081 Uiso calc R 1 . .
C C5 0.3015(6) 0.3754(3) 0.2744(3) 0.0524(11) Uani d . 1 . .
C C6 0.4210(6) 0.3474(3) 0.3435(3) 0.0608(13) Uani d . 1 A .
C C7 0.4484(8) 0.4109(4) 0.4138(3) 0.0881(19) Uani d . 1 . .
H H7A 0.3514 0.4216 0.4320 0.132 Uiso calc R 1 A .
H H7B 0.4902 0.4710 0.4003 0.132 Uiso calc R 1 . .
H H7C 0.5212 0.3808 0.4543 0.132 Uiso calc R 1 . .
N N2 0.4901(5) 0.2687(3) 0.3355(3) 0.0713(12) Uani d PD 0.59(3) A 1
N N3 0.4830(4) 0.0850(3) 0.3273(2) 0.0537(10) Uani d PD 0.59(3) A 1
C C8 0.573(2) 0.2217(8) 0.4079(7) 0.076(4) Uani d PDU 0.59(3) A 1
H H8A 0.5077 0.2231 0.4481 0.092 Uiso calc PR 0.59(3) A 1
H H8B 0.6691 0.2557 0.4272 0.092 Uiso calc PR 0.59(3) A 1
C C9 0.6085(18) 0.1192(11) 0.3889(10) 0.073(6) Uani d PDU 0.59(3) A 1
H H9A 0.7083 0.1159 0.3709 0.088 Uiso calc PR 0.59(3) A 1
H H9B 0.6141 0.0795 0.4351 0.088 Uiso calc PR 0.59(3) A 1
N N2' 0.4901(5) 0.2687(3) 0.3355(3) 0.0713(12) Uani d PD 0.41(3) A 2
N N3' 0.4830(4) 0.0850(3) 0.3273(2) 0.0537(10) Uani d PD 0.41(3) A 2
C C8' 0.6313(16) 0.2226(10) 0.3782(13) 0.058(5) Uani d PDU 0.41(3) A 2
H H8'A 0.6739 0.2587 0.4247 0.070 Uiso calc PR 0.41(3) A 2
H H8'B 0.7109 0.2158 0.3456 0.070 Uiso calc PR 0.41(3) A 2
C C9' 0.571(3) 0.1262(15) 0.3990(8) 0.058(6) Uani d PDU 0.41(3) A 2
H H9'A 0.6570 0.0846 0.4201 0.070 Uiso calc PR 0.41(3) A 2
H H9'B 0.5035 0.1335 0.4379 0.070 Uiso calc PR 0.41(3) A 2
C C10 0.4124(6) 0.0058(3) 0.3271(3) 0.0531(12) Uani d . 1 . .
C C11 0.4348(8) -0.0665(4) 0.3924(3) 0.0878(19) Uani d . 1 A .
H H11A 0.5251 -0.0497 0.4299 0.132 Uiso calc R 1 . .
H H11B 0.4493 -0.1290 0.3716 0.132 Uiso calc R 1 . .
H H11C 0.3442 -0.0670 0.4174 0.132 Uiso calc R 1 . .
C C12 0.2956(5) -0.0134(3) 0.2555(3) 0.0518(11) Uani d . 1 A .
C C13 0.2222(6) -0.1010(4) 0.2399(3) 0.0714(15) Uani d . 1 . .
H H13 0.2424 -0.1509 0.2756 0.086 Uiso calc R 1 A .
C C14 0.1198(7) -0.1136(4) 0.1718(4) 0.089(2) Uani d . 1 A .
H H14 0.0677 -0.1716 0.1614 0.107 Uiso calc R 1 . .
C C15 0.0947(7) -0.0406(5) 0.1193(4) 0.093(2) Uani d . 1 . .
H H15 0.0289 -0.0491 0.0717 0.112 Uiso calc R 1 A .
C C16 0.1684(6) 0.0465(4) 0.1376(3) 0.0775(16) Uani d . 1 A .
H H16 0.1487 0.0968 0.1022 0.093 Uiso calc R 1 . .
C C17 0.6548(7) 0.1821(3) 0.1302(3) 0.0544(12) Uani d . 1 . .

loop_
_atom_site_aniso_label
_atom_site_aniso_U_11
_atom_site_aniso_U_22
_atom_site_aniso_U_33
_atom_site_aniso_U_12
_atom_site_aniso_U_13
_atom_site_aniso_U_23
Zn1 0.0591(4) 0.0415(3) 0.0582(4) -0.0002(3) 0.0079(3) 0.0004(2)
Cl1 0.0691(9) 0.0799(10) 0.0767(9) -0.0045(8) 0.0053(7) -0.0098(8)
S1 0.0678(10) 0.1090(13) 0.0936(12) 0.0072(9) 0.0252(9) 0.0140(9)
O1 0.247(6) 0.129(4) 0.128(4) 0.090(4) 0.019(4) 0.038(4)
O2 0.128(4) 0.170(5) 0.139(4) -0.084(4) 0.031(3) -0.071(4)
O3 0.117(3) 0.115(3) 0.063(2) -0.004(3) 0.023(2) -0.015(2)
O4 0.054(3) 0.207(6) 0.119(4) 0.000(3) 0.031(3) -0.013(3)
N1 0.058(2) 0.045(2) 0.052(2) 0.0013(18) 0.0111(18) 0.0031(17)
N4 0.050(2) 0.050(2) 0.062(2) 0.0005(18) 0.0044(19) -0.0043(19)
N5 0.088(3) 0.055(3) 0.080(3) 0.003(2) 0.032(3) 0.009(2)
C1 0.072(3) 0.062(3) 0.057(3) 0.003(3) 0.009(3) 0.001(2)
C2 0.077(4) 0.062(3) 0.077(4) 0.018(3) 0.008(3) 0.017(3)
C3 0.085(4) 0.058(3) 0.088(4) 0.022(3) 0.017(3) 0.013(3)
C4 0.076(4) 0.043(3) 0.086(4) 0.001(3) 0.024(3) -0.005(3)
C5 0.057(3) 0.045(3) 0.058(3) -0.009(2) 0.018(2) 0.001(2)
C6 0.068(3) 0.043(3) 0.069(3) -0.012(2) 0.002(3) -0.001(2)
C7 0.115(5) 0.061(3) 0.079(4) -0.008(3) -0.009(3) -0.017(3)
N2 0.064(3) 0.053(3) 0.088(3) -0.001(2) -0.015(2) -0.004(2)
N3 0.055(2) 0.049(2) 0.055(2) -0.0005(19) 0.0049(18) -0.0021(18)
C8 0.073(8) 0.071(6) 0.080(7) -0.002(5) -0.002(6) -0.008(5)
C9 0.080(9) 0.063(8) 0.071(8) 0.004(6) -0.003(6) -0.007(5)
N2' 0.064(3) 0.053(3) 0.088(3) -0.001(2) -0.015(2) -0.004(2)
N3' 0.055(2) 0.049(2) 0.055(2) -0.0005(19) 0.0049(18) -0.0021(18)
C8' 0.044(7) 0.058(7) 0.069(8) -0.001(6) 0.001(6) -0.010(6)
C9' 0.068(9) 0.051(9) 0.051(8) 0.005(7) -0.003(7) 0.004(6)
C10 0.065(3) 0.039(2) 0.057(3) 0.008(2) 0.017(2) 0.000(2)
C11 0.129(6) 0.055(3) 0.076(4) -0.006(3) 0.008(4) 0.009(3)
C12 0.048(3) 0.043(3) 0.068(3) 0.004(2) 0.020(2) -0.007(2)
C13 0.065(4) 0.050(3) 0.098(4) -0.007(3) 0.013(3) -0.006(3)
C14 0.076(4) 0.058(4) 0.129(6) -0.015(3) 0.001(4) -0.021(4)
C15 0.077(4) 0.085(5) 0.104(5) -0.011(4) -0.023(4) -0.023(4)
C16 0.071(4) 0.069(4) 0.084(4) 0.001(3) -0.011(3) -0.004(3)
C17 0.065(3) 0.038(2) 0.058(3) 0.001(2) 0.002(3) 0.007(2)

loop_
_atom_type_symbol
_atom_type_description
_atom_type_scat_dispersion_real
_atom_type_scat_dispersion_imag
_atom_type_scat_source
C C 0.0033 0.0016 'International Tables Vol C Tables 4.2.6.8 and 6.1.1.4'
H H 0.0000 0.0000 'International Tables Vol C Tables 4.2.6.8 and 6.1.1.4'
N N 0.0061 0.0033 'International Tables Vol C Tables 4.2.6.8 and 6.1.1.4'
O O 0.0106 0.0060 'International Tables Vol C Tables 4.2.6.8 and 6.1.1.4'
Zn Zn 0.2839 1.4301 'International Tables Vol C Tables 4.2.6.8 and 6.1.1.4'
Cl Cl 0.1484 0.1585 'International Tables Vol C Tables 4.2.6.8 and 6.1.1.4'
S S 0.1246 0.1234 'International Tables Vol C Tables 4.2.6.8 and 6.1.1.4'

loop_
_geom_angle_atom_site_label_1
_geom_angle_atom_site_label_2
_geom_angle_atom_site_label_3
_geom_angle_site_symmetry_1
_geom_angle_site_symmetry_3
_geom_angle
_geom_angle_publ_flag
N5 Zn1 N3 . . 109.08(17) y
N5 Zn1 N1 . . 105.95(16) y
N3 Zn1 N1 . . 141.17(14) y
N5 Zn1 N2 . . 110.56(19) y
N3 Zn1 N2 . . 75.37(15) y
N1 Zn1 N2 . . 77.12(15) y
N5 Zn1 N4 . . 101.91(17) y
N3 Zn1 N4 . . 77.11(14) y
N1 Zn1 N4 . . 111.48(15) y
N2 Zn1 N4 . . 142.71(17) y
O1 Cl1 O2 . . 110.3(5) ?
O1 Cl1 O4 . . 108.8(4) ?
O2 Cl1 O4 . . 108.0(3) ?
O1 Cl1 O3 . . 109.7(3) ?
O2 Cl1 O3 . . 110.0(3) ?
O4 Cl1 O3 . . 110.1(3) ?
C1 N1 C5 . . 118.6(4) ?
C1 N1 Zn1 . . 127.1(3) ?
C5 N1 Zn1 . . 114.2(3) ?
C16 N4 C12 . . 118.9(4) ?
C16 N4 Zn1 . . 127.5(4) ?
C12 N4 Zn1 . . 113.3(3) ?
C17 N5 Zn1 . . 166.6(5) ?
N1 C1 C2 . . 122.5(5) ?
N1 C1 H1 . . 118.7 ?
C2 C1 H1 . . 118.7 ?
C3 C2 C1 . . 119.1(5) ?
C3 C2 H2 . . 120.5 ?
C1 C2 H2 . . 120.5 ?
C2 C3 C4 . . 119.2(5) ?
C2 C3 H3 . . 120.4 ?
C4 C3 H3 . . 120.4 ?
C3 C4 C5 . . 119.7(5) ?
C3 C4 H4 . . 120.1 ?
C5 C4 H4 . . 120.1 ?
N1 C5 C4 . . 121.0(5) ?
N1 C5 C6 . . 115.9(4) ?
C4 C5 C6 . . 123.1(5) ?
N2 C6 C7 . . 126.1(5) ?
N2 C6 C5 . . 114.4(4) ?
C7 C6 C5 . . 119.5(5) ?
C6 C7 H7A . . 109.5 ?
C6 C7 H7B . . 109.5 ?
H7A C7 H7B . . 109.5 ?
C6 C7 H7C . . 109.5 ?
H7A C7 H7C . . 109.5 ?
H7B C7 H7C . . 109.5 ?
C6 N2 C8 . . 117.1(7) ?
C6 N2 Zn1 . . 117.7(3) ?
C8 N2 Zn1 . . 119.2(5) ?
C10 N3 C9 . . 125.9(9) ?
C10 N3 Zn1 . . 118.0(3) ?
C9 N3 Zn1 . . 115.9(8) ?
N2 C8 C9 . . 108.5(11) ?
N2 C8 H8A . . 110.0 ?
C9 C8 H8A . . 110.0 ?
N2 C8 H8B . . 110.0 ?
C9 C8 H8B . . 110.0 ?
H8A C8 H8B . . 108.4 ?
N3 C9 C8 . . 108.2(9) ?
N3 C9 H9A . . 110.1 ?
C8 C9 H9A . . 110.1 ?
N3 C9 H9B . . 110.1 ?
C8 C9 H9B . . 110.1 ?
H9A C9 H9B . . 108.4 ?
C9' C8' H8'A . . 111.3 ?
C9' C8' H8'B . . 111.3 ?
H8'A C8' H8'B . . 109.2 ?
C8' C9' H9'A . . 110.2 ?
C8' C9' H9'B . . 110.2 ?
H9'A C9' H9'B . . 108.5 ?
N3 C10 C12 . . 114.9(4) ?
N3 C10 C11 . . 125.6(5) ?
C12 C10 C11 . . 119.4(4) ?
C10 C11 H11A . . 109.5 ?
C10 C11 H11B . . 109.5 ?
H11A C11 H11B . . 109.5 ?
C10 C11 H11C . . 109.5 ?
H11A C11 H11C . . 109.5 ?
H11B C11 H11C . . 109.5 ?
N4 C12 C13 . . 120.8(4) ?
N4 C12 C10 . . 116.0(4) ?
C13 C12 C10 . . 123.2(4) ?
C14 C13 C12 . . 119.6(5) ?
C14 C13 H13 . . 120.2 ?
C12 C13 H13 . . 120.2 ?
C15 C14 C13 . . 119.4(5) ?
C15 C14 H14 . . 120.3 ?
C13 C14 H14 . . 120.3 ?
C14 C15 C16 . . 119.2(5) ?
C14 C15 H15 . . 120.4 ?
C16 C15 H15 . . 120.4 ?
N4 C16 C15 . . 122.0(5) ?
N4 C16 H16 . . 119.0 ?
C15 C16 H16 . . 119.0 ?
N5 C17 S1 . . 179.2(5) ?

loop_
_geom_bond_atom_site_label_1
_geom_bond_atom_site_label_2
_geom_bond_site_symmetry_2
_geom_bond_distance
_geom_bond_publ_flag
Zn1 N5 . 1.982(5) y
Zn1 N3 . 2.099(4) y
Zn1 N1 . 2.100(4) y
Zn1 N2 . 2.102(4) y
Zn1 N4 . 2.115(4) y
Cl1 O1 . 1.370(5) ?
Cl1 O2 . 1.374(4) ?
Cl1 O4 . 1.401(4) ?
Cl1 O3 . 1.419(4) ?
S1 C17 . 1.601(6) ?
N1 C1 . 1.340(6) ?
N1 C5 . 1.347(5) ?
N4 C16 . 1.327(6) ?
N4 C12 . 1.359(6) ?
N5 C17 . 1.153(7) ?
C1 C2 . 1.387(7) ?
C1 H1 . 0.9300 ?
C2 C3 . 1.355(7) ?
C2 H2 . 0.9300 ?
C3 C4 . 1.382(7) ?
C3 H3 . 0.9300 ?
C4 C5 . 1.388(6) ?
C4 H4 . 0.9300 ?
C5 C6 . 1.501(7) ?
C6 N2 . 1.271(6) ?
C6 C7 . 1.495(7) ?
C7 H7A . 0.9600 ?
C7 H7B . 0.9600 ?
C7 H7C . 0.9600 ?
N2 C8 . 1.492(8) ?
N3 C10 . 1.264(5) ?
N3 C9 . 1.472(8) ?
C8 C9 . 1.513(10) ?
C8 H8A . 0.9700 ?
C8 H8B . 0.9700 ?
C9 H9A . 0.9700 ?
C9 H9B . 0.9700 ?
C8' C9' . 1.512(10) ?
C8' H8'A . 0.9700 ?
C8' H8'B . 0.9700 ?
C9' H9'A . 0.9700 ?
C9' H9'B . 0.9700 ?
C10 C12 . 1.492(6) ?
C10 C11 . 1.508(7) ?
C11 H11A . 0.9600 ?
C11 H11B . 0.9600 ?
C11 H11C . 0.9600 ?
C12 C13 . 1.385(6) ?
C13 C14 . 1.368(8) ?
C13 H13 . 0.9300 ?
C14 C15 . 1.360(8) ?
C14 H14 . 0.9300 ?
C15 C16 . 1.387(7) ?
C15 H15 . 0.9300 ?
C16 H16 . 0.9300 ?
